data_1573526
loop_
_publ_author_name
'Patyk-Ka&#x17a;mierczak, Ewa'
'Szyma&#x144;ska, Kornelia'
'Ka&#x17a;mierczak, Micha&#x142;'

_publ_section_title
;
 Managing negative linear compressibility and thermal expansion through
 steric hindrance: a case study of 1,2-bis(4'-pyridyl)ethane cocrystals.
;
_journal_issue 1
_journal_name_full IUCrJ
_journal_paper_doi 10.1107/S2052252524011734
_journal_volume 12
_journal_year 2025
_chemical_formula_moiety 'C12 H12 N2, C4 H6 O4'
_chemical_formula_sum 'C16 H18 N2 O4'
_chemical_formula_weight 302.32
_chemical_name_systematic '4,4'-Ethane-1,2-diyldipyridine succinic acid'
_space_group_crystal_system monoclinic
_space_group_IT_number 15
_space_group_name_Hall '-I 2ya'
_space_group_name_H-M_alt 'I 1 2/a 1'
_atom_sites_solution_hydrogens difmap
_atom_sites_solution_primary dual
_audit_creation_date 2024-02-08
_audit_creation_method
;
Olex2 1.5
(compiled 2023.08.24 svn.re1ec1418 for OlexSys, GUI svn.r6817)
;
_cell_angle_alpha 90
_cell_angle_beta 108.512(2)
_cell_angle_gamma 90
_cell_formula_units_Z 4
_cell_length_a 16.6711(3)
_cell_length_b 4.92720(10)
_cell_length_c 19.3744(4)
_cell_measurement_reflns_used 6372
_cell_measurement_temperature 295(2)
_cell_measurement_theta_max 76.1010
_cell_measurement_theta_min 4.1930
_cell_volume 1509.10(5)
_computing_cell_refinement 'CrysAlisPro 1.171.42.49 (Rigaku OD, 2022)'
_computing_data_collection 'CrysAlisPro 1.171.42.49 (Rigaku OD, 2022)'
_computing_data_reduction 'CrysAlisPro 1.171.42.49 (Rigaku OD, 2022)'
_computing_molecular_graphics 'Olex2 1.5 (Dolomanov et al., 2009)'
_computing_publication_material 'Olex2 1.5 (Dolomanov et al., 2009)'
_computing_structure_refinement 'SHELXL 2014/7 (Sheldrick, 2015)'
_computing_structure_solution 'SHELXT 2014/4 (Sheldrick, 2014)'
_diffrn_ambient_temperature 295(2)
_diffrn_detector 'CCD plate'
_diffrn_detector_area_resol_mean 10.5384
_diffrn_detector_type Atlas
_diffrn_measured_fraction_theta_full 1.000
_diffrn_measured_fraction_theta_max 0.979
_diffrn_measurement_details
;
List of Runs (angles in degrees, time in seconds):

  # Type    Start    End  Width  t~exp~   \w     \q     \k     \f   Frames
--------------------------------------------------------------------------
  1  \w   -114.00 -13.00   1.00    3.00    --  -41.23 -57.00 120.00  101
  2  \w   -114.00 -13.00   1.00    3.00    --  -41.23 -57.00-150.00  101
  3  \w    -39.00  26.00   1.00    3.00    --   41.23 -19.00 -60.00   65
  4  \w     39.00 109.00   1.00    6.00    --  112.00-111.00 -60.00   70
  5  \w     29.00 107.00   1.00    6.00    --  112.00 -94.00-150.00   78
  6  \w     84.00 158.00   1.00    6.00    --  112.00  30.00-150.00   74
  7  \w     86.00 158.00   1.00    6.00    --  112.00  45.00 -30.00   72
  8  \w     59.00 158.00   1.00    6.00    --  112.00  15.00 -60.00   99
  9  \w     59.00 158.00   1.00    6.00    --  112.00  15.00   0.00   99
 10  \w     36.00 106.00   1.00    6.00    --  112.00 -77.00 -60.00   70
 11  \w     40.00  71.00   1.00    6.00    --  112.00 -61.00  30.00   31
 12  \w    -95.00  -6.00   1.00    3.00    --  -41.23 125.00-150.00   89
 13  \w    -66.00  32.00   1.00    3.00    --  -41.23  57.00 150.00   98
 14  \w   -116.00 -17.00   1.00    3.00    --  -41.23 -37.00   0.00   99
 15  \w     40.00  71.00   1.00    6.00    --  112.00 -61.00  90.00   31
 16  \w     86.00 158.00   1.00    6.00    --  112.00  45.00 120.00   72
 17  \w     82.00 158.00   1.00    6.00    --  112.00  77.00   0.00   76
 18  \w     83.00 158.00   1.00    6.00    --  112.00  61.00 150.00   75
 19  \w     36.00 106.00   1.00    6.00    --  112.00 -77.00  90.00   70
 20  \w     86.00 158.00   1.00    6.00    --  112.00  45.00  60.00   72
 21  \w   -114.00 -13.00   1.00    3.00    --  -41.23 -57.00  30.00  101
 22  \w   -114.00 -13.00   1.00    3.00    --  -41.23 -57.00 -60.00  101
 23  \w    -33.00  42.00   1.00    3.00    --   41.23 -37.00   0.00   75
 24  \w     83.00 158.00   1.00    6.00    --  112.00  61.00  90.00   75
 25  \w     40.00  71.00   1.00    6.00    --  112.00 -61.00-150.00   31
 26  \w     40.00  71.00   1.00    6.00    --  112.00 -61.00 120.00   31
 27  \w     82.00 158.00   1.00    6.00    --  112.00  77.00-150.00   76
 28  \w     36.00 106.00   1.00    6.00    --  112.00 -77.00   0.00   70
 29  \w     40.00  71.00   1.00    6.00    --  112.00 -61.00   0.00   31
 30  \w   -115.00 -10.00   1.00    3.00    --  -41.23 -71.00 -10.49  105
 31  \w      6.00  95.00   1.00    3.00    --   41.23-125.00   0.00   89
 32  \w    -33.00  42.00   1.00    3.00    --   41.23 -37.00-150.00   75
 33  \w     82.00 158.00   1.00    6.00    --  112.00  77.00 -30.00   76
 34  \w     82.00 158.00   1.00    6.00    --  112.00  77.00-120.00   76
 35  \w     82.00 158.00   1.00    6.00    --  112.00  77.00 -90.00   76
 36  \w     82.00 158.00   1.00    6.00    --  112.00  77.00-180.00   76
 37  \w     83.00 158.00   1.00    6.00    --  112.00  61.00 120.00   75
 38  \w     40.00  71.00   1.00    6.00    --  112.00 -61.00 -60.00   31
 39  \w   -116.00 -17.00   1.00    3.00    --  -41.23 -37.00-150.00   99
 40  \w   -114.00 -13.00   1.00    3.00    --  -41.23 -57.00  60.00  101
 41  \w     17.00 116.00   1.00    3.00    --   41.23  37.00-120.00   99
 42  \w     83.00 156.00   1.00    6.00    --  112.00  61.00  60.00   73
;
_diffrn_measurement_device 'four-circle diffractometer'
_diffrn_measurement_device_type 'SuperNova, Single source at offset/far, Atlas'
_diffrn_measurement_method '\w scans'
_diffrn_orient_matrix_type 'CrysAlisPro convention (1999,Acta A55,543-557)'
_diffrn_orient_matrix_UB_11 0.0729892000
_diffrn_orient_matrix_UB_12 -0.0152011000
_diffrn_orient_matrix_UB_13 -0.0326135000
_diffrn_orient_matrix_UB_21 -0.0639374000
_diffrn_orient_matrix_UB_22 0.0275765000
_diffrn_orient_matrix_UB_23 -0.0770802000
_diffrn_orient_matrix_UB_31 0.0092394000
_diffrn_orient_matrix_UB_32 0.3110018000
_diffrn_orient_matrix_UB_33 0.0052561000
_diffrn_radiation_monochromator mirror
_diffrn_radiation_probe x-ray
_diffrn_radiation_type 'Cu K\a'
_diffrn_radiation_wavelength 1.54184
_diffrn_reflns_av_R_equivalents 0.0269
_diffrn_reflns_av_unetI/netI 0.0143
_diffrn_reflns_Laue_measured_fraction_full 1.000
_diffrn_reflns_Laue_measured_fraction_max 0.979
_diffrn_reflns_limit_h_max 20
_diffrn_reflns_limit_h_min -21
_diffrn_reflns_limit_k_max 5
_diffrn_reflns_limit_k_min -5
_diffrn_reflns_limit_l_max 23
_diffrn_reflns_limit_l_min -24
_diffrn_reflns_number 12238
_diffrn_reflns_point_group_measured_fraction_full 1.000
_diffrn_reflns_point_group_measured_fraction_max 0.979
_diffrn_reflns_theta_full 67.684
_diffrn_reflns_theta_max 76.244
_diffrn_reflns_theta_min 4.814
_diffrn_source 'micro-focus sealed X-ray tube'
_diffrn_source_type 'SuperNova (Cu) X-ray Source'
_exptl_absorpt_coefficient_mu 0.798
_exptl_absorpt_correction_T_max 1.000
_exptl_absorpt_correction_T_min 0.813
_exptl_absorpt_correction_type gaussian
_exptl_absorpt_process_details
;
CrysAlisPro 1.171.42.49 (Rigaku Oxford Diffraction, 2022)
Numerical absorption correction based on gaussian integration over
a multifaceted crystal model
Empirical absorption correction using spherical harmonics,
implemented in SCALE3 ABSPACK scaling algorithm.
;
_exptl_crystal_colour colourless
_exptl_crystal_colour_primary colourless
_exptl_crystal_density_diffrn 1.331
_exptl_crystal_description block
_exptl_crystal_F_000 640
_exptl_crystal_recrystallization_method
;Single crystals were grown by slow evaporation of a solution obtained 
 dissolving 4,4'-ethane-1,2-diyldipyridine and succinic acid in 1:1 
 mol ratio in hot methanol 99.8%.
;
_exptl_crystal_size_max 0.2
_exptl_crystal_size_mid 0.1
_exptl_crystal_size_min 0.04
_refine_diff_density_max 0.174
_refine_diff_density_min -0.158
_refine_diff_density_rms 0.032
_refine_ls_extinction_coef 0.0011(2)
_refine_ls_extinction_expression Fc^*^=kFc[1+0.001xFc^2^\l^3^/sin(2\q)]^-1/4^
_refine_ls_extinction_method 'SHELXL-2014/7 (Sheldrick 2014'
_refine_ls_goodness_of_fit_ref 1.031
_refine_ls_hydrogen_treatment refall
_refine_ls_matrix_type full
_refine_ls_number_parameters 137
_refine_ls_number_reflns 1554
_refine_ls_number_restraints 0
_refine_ls_restrained_S_all 1.031
_refine_ls_R_factor_all 0.0441
_refine_ls_R_factor_gt 0.0368
_refine_ls_shift/su_max 0.000
_refine_ls_shift/su_mean 0.000
_refine_ls_structure_factor_coef Fsqd
_refine_ls_weighting_details 'w=1/[\s^2^(Fo^2^)+(0.0553P)^2^+0.6357P] where P=(Fo^2^+2Fc^2^)/3'
_refine_ls_weighting_scheme calc
_refine_ls_wR_factor_gt 0.0984
_refine_ls_wR_factor_ref 0.1049
_reflns_Friedel_coverage 0.000
_reflns_number_gt 1318
_reflns_number_total 1554
_reflns_threshold_expression 'I > 2\s(I)'
_cod_data_source_file yc5049.cif
_cod_data_source_block etysuc
_cod_database_code 1573526
_shelx_shelxl_version_number 2014/7
_chemical_oxdiff_formula 'C12 H12 N2,C4 H6 O4'
_shelx_space_group_comment
;
The symmetry employed for this shelxl refinement is uniquely defined
by the following loop, which should always be used as a source of
symmetry information in preference to the above space-group names.
They are only intended as comments.
;
_shelx_estimated_absorpt_t_max 0.969
_shelx_estimated_absorpt_t_min 0.857
_olex2_refinement_description
;
;
_ins_header
;
TITL ETYSUC in I2/a 
REM I2/a (#15 in standard setting)
CELL 1.54184  16.671128   4.927171  19.374423  90.0000 108.5123  90.0000
ZERR    4.00   0.000317   0.000109   0.000368   0.0000   0.0021   0.0000
LATT  2
SYMM -x+1/2, y,-z 
SFAC C H N O
UNIT 64.00 72.00 8.00 16.00
SIZE 0.04 0.10 0.20
TREF
HKLF 4
END
;
_olex2_submission_special_instructions 'No special instructions were received'
_oxdiff_exptl_absorpt_empirical_details
;
Empirical correction (ABSPACK) includes:
- Absorption correction using spherical harmonics
- Frame scaling
;
_oxdiff_exptl_absorpt_empirical_full_max 1.249
_oxdiff_exptl_absorpt_empirical_full_min 0.803

loop_
_space_group_symop_operation_xyz
'x, y, z'
'-x+1/2, y, -z'
'x+1/2, y+1/2, z+1/2'
'-x+1, y+1/2, -z+1/2'
'-x, -y, -z'
'x-1/2, -y, z'
'-x+1/2, -y+1/2, -z+1/2'
'x, -y+1/2, z+1/2'

loop_
_atom_site_label
_atom_site_type_symbol
_atom_site_fract_x
_atom_site_fract_y
_atom_site_fract_z
_atom_site_U_iso_or_equiv
_atom_site_adp_type
_atom_site_occupancy
_atom_site_site_symmetry_order
_atom_site_calc_flag
_atom_site_refinement_flags_posn
_atom_site_refinement_flags_adp
_atom_site_refinement_flags_occupancy
_atom_site_disorder_assembly
_atom_site_disorder_group
N1 N 0.39365(7) 0.4565(2) 0.14452(6) 0.0400(3) Uani 1 1 d . . . . .
C2 C 0.34297(8) 0.5776(3) 0.08506(7) 0.0454(4) Uani 1 1 d . . . . .
C3 C 0.37070(8) 0.7758(3) 0.04771(7) 0.0449(4) Uani 1 1 d . . . . .
C4 C 0.45499(8) 0.8545(3) 0.07183(6) 0.0367(3) Uani 1 1 d . . . . .
C5 C 0.50755(8) 0.7272(3) 0.13315(7) 0.0411(3) Uani 1 1 d . . . . .
C6 C 0.47475(8) 0.5319(3) 0.16781(7) 0.0418(3) Uani 1 1 d . . . . .
C1A C 0.25506(8) 0.0182(3) 0.17701(6) 0.0371(3) Uani 1 1 d . . . . .
O1A O 0.33368(6) 0.0856(2) 0.21085(5) 0.0512(3) Uani 1 1 d . . . . .
C2A C 0.22111(8) -0.2052(3) 0.21334(7) 0.0426(3) Uani 1 1 d . . . . .
O2A O 0.21229(6) 0.1228(2) 0.12076(5) 0.0560(3) Uani 1 1 d . . . . .
C7 C 0.48802(10) 1.0641(3) 0.03119(8) 0.0431(3) Uani 1 1 d . . . . .
H2 H 0.2839(10) 0.511(4) 0.0670(9) 0.053(4) Uiso 1 1 d . . . . .
H2AA H 0.1674(12) -0.142(4) 0.2166(9) 0.066(5) Uiso 1 1 d . . . . .
H5 H 0.5678(10) 0.770(4) 0.1524(9) 0.058(5) Uiso 1 1 d . . . . .
H2AB H 0.2082(12) -0.356(4) 0.1782(11) 0.074(6) Uiso 1 1 d . . . . .
H7A H 0.4435(11) 1.197(4) 0.0092(9) 0.064(5) Uiso 1 1 d . . . . .
H6 H 0.5103(10) 0.443(4) 0.2112(9) 0.055(5) Uiso 1 1 d . . . . .
H7B H 0.5407(12) 1.157(4) 0.0658(10) 0.064(5) Uiso 1 1 d . . . . .
H3 H 0.3296(11) 0.862(4) 0.0042(9) 0.060(5) Uiso 1 1 d . . . . .
H1A H 0.3537(12) 0.227(5) 0.1830(11) 0.085(7) Uiso 1 1 d . . . . .

loop_
_atom_site_aniso_label
_atom_site_aniso_U_11
_atom_site_aniso_U_22
_atom_site_aniso_U_33
_atom_site_aniso_U_23
_atom_site_aniso_U_13
_atom_site_aniso_U_12
N1 0.0415(6) 0.0421(7) 0.0389(5) 0.0052(5) 0.0162(4) -0.0071(5)
C2 0.0350(6) 0.0563(9) 0.0453(7) 0.0093(6) 0.0131(5) -0.0069(6)
C3 0.0404(7) 0.0524(9) 0.0418(7) 0.0121(6) 0.0130(5) -0.0016(6)
C4 0.0442(6) 0.0348(7) 0.0373(6) -0.0001(5) 0.0219(5) -0.0040(5)
C5 0.0367(6) 0.0454(8) 0.0415(6) 0.0008(6) 0.0129(5) -0.0090(5)
C6 0.0416(7) 0.0458(8) 0.0363(6) 0.0062(5) 0.0101(5) -0.0053(6)
C1A 0.0373(6) 0.0380(7) 0.0369(6) 0.0026(5) 0.0128(5) -0.0028(5)
O1A 0.0422(5) 0.0595(7) 0.0467(5) 0.0180(5) 0.0068(4) -0.0165(5)
C2A 0.0374(6) 0.0435(8) 0.0454(7) 0.0086(6) 0.0111(5) -0.0080(6)
O2A 0.0461(5) 0.0645(7) 0.0513(6) 0.0219(5) 0.0065(4) -0.0060(5)
C7 0.0558(8) 0.0362(8) 0.0454(7) 0.0022(6) 0.0275(6) -0.0067(6)

loop_
_atom_type_symbol
_atom_type_description
_atom_type_scat_dispersion_real
_atom_type_scat_dispersion_imag
_atom_type_scat_source
C C 0.0181 0.0091 'International Tables Vol C Tables 4.2.6.8 and 6.1.1.4'
H H 0.0000 0.0000 'International Tables Vol C Tables 4.2.6.8 and 6.1.1.4'
N N 0.0311 0.0180 'International Tables Vol C Tables 4.2.6.8 and 6.1.1.4'
O O 0.0492 0.0322 'International Tables Vol C Tables 4.2.6.8 and 6.1.1.4'

loop_
_exptl_crystal_face_index_h
_exptl_crystal_face_index_k
_exptl_crystal_face_index_l
_exptl_crystal_face_perp_dist
-1 0 1 0.0183
1 0 -1 0.0231
0 -2 -1 0.1028
0 2 -1 0.0807
-6 0 -8 0.0391
5 0 9 0.0491

loop_
_geom_angle_atom_site_label_1
_geom_angle_atom_site_label_2
_geom_angle_atom_site_label_3
_geom_angle
_geom_angle_site_symmetry_1
_geom_angle_site_symmetry_3
_geom_angle_publ_flag
C2 N1 C6 117.59(11) . . ?
N1 C2 C3 122.95(12) . . ?
N1 C2 H2 116.2(10) . . ?
C3 C2 H2 120.8(10) . . ?
C2 C3 C4 119.56(12) . . ?
C2 C3 H3 119.4(10) . . ?
C4 C3 H3 121.0(10) . . ?
C3 C4 C7 121.01(12) . . ?
C5 C4 C3 117.39(11) . . ?
C5 C4 C7 121.57(12) . . ?
C4 C5 H5 121.6(10) . . ?
C6 C5 C4 119.54(12) . . ?
C6 C5 H5 118.9(10) . . ?
N1 C6 C5 122.97(12) . . ?
N1 C6 H6 116.3(10) . . ?
C5 C6 H6 120.7(10) . . ?
O1A C1A C2A 114.56(11) . . ?
O2A C1A O1A 123.52(12) . . ?
O2A C1A C2A 121.92(11) . . ?
C1A O1A H1A 111.1(11) . . ?
C1A C2A H2AA 106.8(11) . . ?
C1A C2A H2AB 105.0(11) . . ?
C2A C2A C1A 115.51(14) 7_545 . ?
C2A C2A H2AA 111.1(11) 7_545 . ?
C2A C2A H2AB 111.4(11) 7_545 . ?
H2AA C2A H2AB 106.5(15) . . ?
C4 C7 C7 111.22(14) . 5_675 ?
C4 C7 H7A 109.5(10) . . ?
C4 C7 H7B 110.0(10) . . ?
C7 C7 H7A 106.6(11) 5_675 . ?
C7 C7 H7B 108.5(10) 5_675 . ?
H7A C7 H7B 111.0(15) . . ?

loop_
_geom_bond_atom_site_label_1
_geom_bond_atom_site_label_2
_geom_bond_distance
_geom_bond_site_symmetry_2
_geom_bond_publ_flag
N1 C2 1.3339(17) . ?
N1 C6 1.3350(16) . ?
C2 C3 1.3793(19) . ?
C2 H2 0.991(16) . ?
C3 C4 1.3880(18) . ?
C3 H3 0.998(18) . ?
C4 C5 1.3827(18) . ?
C4 C7 1.5050(17) . ?
C5 C6 1.3816(18) . ?
C5 H5 0.977(16) . ?
C6 H6 0.966(17) . ?
C1A O1A 1.3086(15) . ?
C1A C2A 1.5101(18) . ?
C1A O2A 1.2118(15) . ?
O1A H1A 1.00(2) . ?
C2A C2A 1.507(3) 7_545 ?
C2A H2AA 0.967(19) . ?
C2A H2AB 0.98(2) . ?
C7 C7 1.525(3) 5_675 ?
C7 H7A 0.982(19) . ?
C7 H7B 1.027(19) . ?

loop_
_geom_torsion_atom_site_label_1
_geom_torsion_atom_site_label_2
_geom_torsion_atom_site_label_3
_geom_torsion_atom_site_label_4
_geom_torsion
_geom_torsion_site_symmetry_1
_geom_torsion_site_symmetry_2
_geom_torsion_site_symmetry_3
_geom_torsion_site_symmetry_4
_geom_torsion_publ_flag
N1 C2 C3 C4 0.4(2) . . . . ?
C2 N1 C6 C5 -0.1(2) . . . . ?
C2 C3 C4 C5 0.1(2) . . . . ?
C2 C3 C4 C7 178.18(13) . . . . ?
C3 C4 C5 C6 -0.5(2) . . . . ?
C3 C4 C7 C7 -84.5(2) . . . 5_675 ?
C4 C5 C6 N1 0.5(2) . . . . ?
C5 C4 C7 C7 93.58(19) . . . 5_675 ?
C6 N1 C2 C3 -0.4(2) . . . . ?
O1A C1A C2A C2A 6.5(2) . . . 7_545 ?
O2A C1A C2A C2A -174.09(16) . . . 7_545 ?
C7 C4 C5 C6 -178.63(12) . . . . ?

loop_
_exptl_oxdiff_crystal_face_indexfrac_h
_exptl_oxdiff_crystal_face_indexfrac_k
_exptl_oxdiff_crystal_face_indexfrac_l
_exptl_oxdiff_crystal_face_x
_exptl_oxdiff_crystal_face_y
_exptl_oxdiff_crystal_face_z
-1.0000 -0.0000 1.0001 -0.1056 -0.0131 -0.0040
1.0000 0.0000 -1.0001 0.1056 0.0131 0.0040
0.0001 -2.0001 -1.0000 0.0630 0.0219 -0.6273
-0.0000 2.0001 -1.0001 0.0022 0.1322 0.6168
-5.9225 -0.4785 -7.6319 -0.1761 0.9537 -0.2436
4.9999 -0.0001 9.0005 0.0714 -1.0134 0.0935
